data_2201515
loop_
_publ_author_name
'Levason, William'
'Webster, Michael'

_publ_section_title
;
 Di-\m-chloro-bis[heptaaquacerium(III)] tetrachloride
;
_journal_issue 9
_journal_name_full 'Acta Crystallographica Section E'
_journal_page_first i76
_journal_page_last i78
_journal_paper_doi 10.1107/S1600536802014794
_journal_volume 58
_journal_year 2002
_chemical_formula_iupac '[Ce2 Cl2 (H2 O)14] Cl4'
_chemical_formula_moiety 'H28 Ce2 Cl2 O14 4+, 4Cl 1-'
_chemical_formula_sum 'Ce2 Cl6 H28 O14'
_chemical_formula_weight 745.16
_chemical_name_common 'Cerium trichloride heptahydrate'
_chemical_name_systematic
;
Di-mu-chloro-bis[heptaaquacerium(III)] tetrachloride
;
_space_group_IT_number 2
_symmetry_cell_setting triclinic
_symmetry_space_group_name_Hall '-P 1'
_symmetry_space_group_name_H-M 'P -1'
_atom_sites_solution_hydrogens difmap
_atom_sites_solution_primary direct
_atom_sites_solution_secondary difmap
_audit_creation_method 'SHELXL-97 + template + hand edit'
_cell_angle_alpha 70.521(7)
_cell_angle_beta 73.142(6)
_cell_angle_gamma 81.660(5)
_cell_formula_units_Z 1
_cell_length_a 7.9018(5)
_cell_length_b 8.2096(10)
_cell_length_c 9.1877(10)
_cell_measurement_reflns_used 5200
_cell_measurement_temperature 120(2)
_cell_measurement_theta_max 27.48
_cell_measurement_theta_min 2.91
_cell_volume 536.98(10)
_computing_cell_refinement 'COLLECT and DENZO'
_computing_data_collection 'COLLECT (Hooft, 1998) and DENZO (Otwinowski & Minor, 1997)'
_computing_data_reduction 'COLLECT and DENZO'
_computing_molecular_graphics 'ORTEPII   (Johnson, 1976)'
_computing_structure_refinement 'SHELXL97 (Sheldrick, 1997)'
_computing_structure_solution 'SHELXS97 (Sheldrick, 1997)'
_diffrn_ambient_temperature 120(2)
_diffrn_measured_fraction_theta_full 0.996
_diffrn_measured_fraction_theta_max 0.996
_diffrn_measurement_device_type 'Nonius KappaCCD area-detector'
_diffrn_measurement_method '\f and \w'
_diffrn_radiation_monochromator graphite
_diffrn_radiation_source 'Nonius rotating anode'
_diffrn_radiation_type MoK\a
_diffrn_radiation_wavelength 0.71073
_diffrn_reflns_av_R_equivalents 0.0534
_diffrn_reflns_av_sigmaI/netI 0.0365
_diffrn_reflns_limit_h_max 9
_diffrn_reflns_limit_h_min -9
_diffrn_reflns_limit_k_max 9
_diffrn_reflns_limit_k_min -9
_diffrn_reflns_limit_l_max 10
_diffrn_reflns_limit_l_min -10
_diffrn_reflns_number 7877
_diffrn_reflns_theta_full 24.99
_diffrn_reflns_theta_max 24.99
_diffrn_reflns_theta_min 2.99
_exptl_absorpt_coefficient_mu 4.980
_exptl_absorpt_correction_T_max 0.3693
_exptl_absorpt_correction_T_min 0.2869
_exptl_absorpt_correction_type multi-scan
_exptl_absorpt_process_details '(SORTAV; Blessing, 1997)'
_exptl_crystal_colour colourless
_exptl_crystal_density_diffrn 2.304
_exptl_crystal_density_method 'not measured'
_exptl_crystal_description block
_exptl_crystal_F_000 358
_exptl_crystal_size_max 0.26
_exptl_crystal_size_mid 0.20
_exptl_crystal_size_min 0.20
_refine_diff_density_max 2.280
_refine_diff_density_min -2.388
_refine_ls_extinction_coef 0.029(2)
_refine_ls_extinction_expression Fc^*^=kFc[1+0.001xFc^2^\l^3^/sin(2\q)]^-1/4^
_refine_ls_extinction_method SHELXL97
_refine_ls_goodness_of_fit_ref 1.166
_refine_ls_hydrogen_treatment constr
_refine_ls_matrix_type full
_refine_ls_number_parameters 144
_refine_ls_number_reflns 1879
_refine_ls_number_restraints 15
_refine_ls_restrained_S_all 1.162
_refine_ls_R_factor_all 0.0318
_refine_ls_R_factor_gt 0.0303
_refine_ls_shift/su_max 0.004
_refine_ls_shift/su_mean 0.000
_refine_ls_structure_factor_coef Fsqd
_refine_ls_weighting_details 'w = 1/[\s^2^(Fo^2^)+(0.0490P)^2^+0.908P] where P = (Fo^2^+2Fc^2^)/3'
_refine_ls_weighting_scheme calc
_refine_ls_wR_factor_gt 0.0791
_refine_ls_wR_factor_ref 0.0796
_reflns_number_gt 1849
_reflns_number_total 1879
_reflns_threshold_expression I>2\s(I)
_cod_data_source_file mg6012.cif
_cod_data_source_block I
_cod_original_formula_sum 'H28 Ce2 Cl6 O14'
_cod_database_code 2201515
_cod_database_fobs_code 2201515

loop_
_symmetry_equiv_pos_as_xyz
'x, y, z'
'-x, -y, -z'

loop_
_atom_site_label
_atom_site_fract_x
_atom_site_fract_y
_atom_site_fract_z
_atom_site_U_iso_or_equiv
_atom_site_adp_type
_atom_site_calc_flag
_atom_site_refinement_flags
_atom_site_occupancy
_atom_site_disorder_assembly
_atom_site_disorder_group
_atom_site_type_symbol
Ce1 0.21775(2) 0.18631(3) 0.82399(2) 0.00634(17) Uani d . 1 . . Ce
Cl1 0.14623(12) -0.17924(12) 0.98564(12) 0.0097(3) Uani d . 1 . . Cl
Cl2 0.78962(13) 0.22189(13) 0.46539(13) 0.0125(3) Uani d . 1 . . Cl
Cl3 0.34275(13) 0.38684(13) 0.21261(13) 0.0128(3) Uani d . 1 . . Cl
O1 0.0731(4) 0.0816(4) 0.6630(4) 0.0127(6) Uani d D 1 . . O
O2 0.0307(4) 0.4217(4) 0.6751(4) 0.0131(7) Uani d D 1 . . O
O3 0.2303(4) 0.0936(4) 1.1152(4) 0.0122(6) Uani d D 1 . . O
O4 0.5201(4) 0.2292(4) 0.8417(4) 0.0146(7) Uani d D 1 . . O
O5 0.4510(4) -0.0093(4) 0.6985(4) 0.0132(7) Uani d D 1 . . O
O6 0.3850(4) 0.3509(4) 0.5503(4) 0.0131(7) Uani d D 1 . . O
O7 0.2202(4) 0.4603(4) 0.8867(4) 0.0167(7) Uani d D 1 . . O
H1A 0.011(7) 0.149(7) 0.606(7) 0.033(5) Uiso d D 1 . . H
H1B 0.126(8) -0.004(6) 0.637(8) 0.033(5) Uiso d D 1 . . H
H2A -0.059(5) 0.462(8) 0.728(7) 0.033(5) Uiso d D 1 . . H
H2B 0.084(7) 0.510(5) 0.618(7) 0.033(5) Uiso d D 1 . . H
H3A 0.255(8) 0.174(6) 1.143(8) 0.033(5) Uiso d D 1 . . H
H3B 0.136(5) 0.052(8) 1.175(7) 0.033(5) Uiso d D 1 . . H
H4A 0.601(6) 0.152(6) 0.844(8) 0.033(5) Uiso d D 1 . . H
H4B 0.562(8) 0.309(6) 0.855(8) 0.033(5) Uiso d D 1 . . H
H5A 0.462(8) -0.117(3) 0.739(7) 0.033(5) Uiso d D 1 . . H
H5B 0.537(6) 0.025(8) 0.622(5) 0.033(5) Uiso d D 1 . . H
H6A 0.357(8) 0.372(8) 0.463(5) 0.033(5) Uiso d D 1 . . H
H6B 0.494(3) 0.361(2) 0.523(8) 0.033(5) Uiso d D 1 . . H
H7A 0.197(8) 0.548(5) 0.816(6) 0.033(5) Uiso d D 1 . . H
H7B 0.255(8) 0.455(9) 0.966(5) 0.033(5) Uiso d D 1 . . H

loop_
_atom_site_aniso_label
_atom_site_aniso_U_11
_atom_site_aniso_U_22
_atom_site_aniso_U_33
_atom_site_aniso_U_12
_atom_site_aniso_U_13
_atom_site_aniso_U_23
Ce1 0.0038(2) 0.0089(2) 0.0061(2) -0.00300(11) -0.00032(12) -0.00166(13)
Cl1 0.0066(5) 0.0099(5) 0.0106(5) -0.0021(4) 0.0003(4) -0.0018(4)
Cl2 0.0081(5) 0.0132(5) 0.0167(6) -0.0018(4) -0.0023(4) -0.0056(4)
Cl3 0.0117(5) 0.0149(5) 0.0132(5) -0.0017(4) -0.0040(4) -0.0050(4)
O1 0.0109(15) 0.0137(16) 0.0168(17) 0.0020(12) -0.0070(12) -0.0073(13)
O2 0.0088(15) 0.0128(16) 0.0127(16) -0.0019(12) -0.0003(12) 0.0011(13)
O3 0.0108(15) 0.0176(17) 0.0096(16) -0.0082(12) -0.0014(12) -0.0038(13)
O4 0.0075(15) 0.0186(17) 0.0208(17) -0.0031(12) -0.0045(13) -0.0082(14)
O5 0.0066(15) 0.0120(15) 0.0171(17) -0.0029(12) 0.0022(12) -0.0030(13)
O6 0.0064(15) 0.0200(17) 0.0104(16) -0.0042(12) 0.0002(12) -0.0018(13)
O7 0.0189(17) 0.0144(16) 0.0201(19) -0.0005(13) -0.0094(14) -0.0061(14)

loop_
_atom_type_symbol
_atom_type_description
_atom_type_scat_dispersion_real
_atom_type_scat_dispersion_imag
_atom_type_scat_source
Ce Ce -0.2486 2.6331 'International Tables Vol C Tables 4.2.6.8 and 6.1.1.4'
H H 0.0000 0.0000 'International Tables Vol C Tables 4.2.6.8 and 6.1.1.4'
O O 0.0106 0.0060 'International Tables Vol C Tables 4.2.6.8 and 6.1.1.4'
Cl Cl 0.1484 0.1585 'International Tables Vol C Tables 4.2.6.8 and 6.1.1.4'

loop_
_geom_angle_atom_site_label_1
_geom_angle_atom_site_label_2
_geom_angle_atom_site_label_3
_geom_angle_site_symmetry_1
_geom_angle_site_symmetry_3
_geom_angle
_geom_angle_publ_flag
O6 Ce1 O7 . . 84.21(11) ?
O6 Ce1 O1 . . 81.02(10) ?
O7 Ce1 O1 . . 137.56(10) ?
O6 Ce1 O4 . . 72.83(11) ?
O7 Ce1 O4 . . 68.64(11) ?
O1 Ce1 O4 . . 140.84(10) ?
O6 Ce1 O2 . . 66.65(10) y
O7 Ce1 O2 . . 70.18(11) y
O1 Ce1 O2 . . 67.42(10) y
O4 Ce1 O2 . . 123.90(10) y
O6 Ce1 O5 . . 69.09(10) ?
O7 Ce1 O5 . . 135.21(10) ?
O1 Ce1 O5 . . 74.32(10) ?
O4 Ce1 O5 . . 69.39(10) ?
O2 Ce1 O5 . . 124.57(11) y
O6 Ce1 O3 . . 141.08(10) ?
O7 Ce1 O3 . . 74.08(11) ?
O4 Ce1 O3 . . 69.30(10) ?
O2 Ce1 O3 . . 130.68(10) y
O5 Ce1 O3 . . 104.73(10) ?
O6 Ce1 Cl1 . 2_557 136.56(7) ?
O7 Ce1 Cl1 . 2_557 84.37(8) ?
O1 Ce1 Cl1 . 2_557 79.75(7) ?
O4 Ce1 Cl1 . 2_557 138.74(8) ?
O2 Ce1 Cl1 . 2_557 70.04(7) y
O5 Ce1 Cl1 . 2_557 139.40(7) ?
O3 Ce1 Cl1 . 2_557 73.70(7) ?
O6 Ce1 Cl1 . . 133.84(8) ?
O7 Ce1 Cl1 . . 140.38(8) ?
O1 Ce1 Cl1 . . 70.99(8) ?
O4 Ce1 Cl1 . . 107.49(8) ?
O2 Ce1 Cl1 . . 128.49(7) y
O5 Ce1 Cl1 . . 68.40(7) ?
O3 Ce1 Cl1 . . 68.24(7) ?
Cl1 Ce1 Cl1 2_557 . 73.92(3) y
Ce1 Cl1 Ce1 2_557 . 106.08(3) ?
Ce1 O1 H1A . . 121(5) ?
Ce1 O1 H1B . . 114(5) ?
H1A O1 H1B . . 119(7) ?
Ce1 O2 H2A . . 118(5) ?
Ce1 O2 H2B . . 114(5) ?
H2A O2 H2B . . 102(6) ?
Ce1 O3 H3A . . 114(5) ?
Ce1 O3 H3B . . 110(5) ?
H3A O3 H3B . . 110(6) ?
Ce1 O4 H4A . . 123(4) ?
Ce1 O4 H4B . . 133(4) ?
H4A O4 H4B . . 104(6) ?
Ce1 O5 H5A . . 124(5) ?
Ce1 O5 H5B . . 125(4) ?
H5A O5 H5B . . 110(6) ?
Ce1 O6 H6A . . 128(5) ?
Ce1 O6 H6B . . 124(4) ?
H6A O6 H6B . . 104(6) ?
Ce1 O7 H7A . . 112(5) ?
Ce1 O7 H7B . . 119(5) ?
H7A O7 H7B . . 128(7) ?

loop_
_geom_bond_atom_site_label_1
_geom_bond_atom_site_label_2
_geom_bond_site_symmetry_2
_geom_bond_distance
_geom_bond_publ_flag
Ce1 O1 . 2.520(3) y
Ce1 O2 . 2.524(3) y
Ce1 O3 . 2.554(3) y
Ce1 O4 . 2.523(3) y
Ce1 O5 . 2.540(3) y
Ce1 O6 . 2.494(3) y
Ce1 O7 . 2.505(3) y
Ce1 Cl1 2_557 2.8979(10) y
Ce1 Cl1 . 2.9264(10) y
O1 H1A . 0.83(2) ?
O1 H1B . 0.83(2) ?
O2 H2A . 0.83(2) ?
O2 H2B . 0.83(2) ?
O3 H3A . 0.84(2) ?
O3 H3B . 0.83(2) ?
O4 H4A . 0.84(2) ?
O4 H4B . 0.83(2) ?
O5 H5A . 0.84(2) ?
O5 H5B . 0.83(2) ?
O6 H6A . 0.85(2) ?
O6 H6B . 0.83(2) ?
O7 H7A . 0.84(2) ?
O7 H7B . 0.84(2) ?

loop_
_geom_hbond_atom_site_label_D
_geom_hbond_atom_site_label_H
_geom_hbond_atom_site_label_A
_geom_hbond_site_symmetry_A
_geom_hbond_distance_DH
_geom_hbond_distance_HA
_geom_hbond_distance_DA
_geom_hbond_angle_DHA
_geom_hbond_publ_flag
O1 H1A Cl2 1_455 0.83(2) 2.36(3) 3.139(3) 155(6) y
O1 H1B Cl2 2_656 0.83(2) 2.22(3) 3.034(3) 165(6) y
O2 H2A Cl3 2_566 0.83(2) 2.41(3) 3.196(3) 159(6) y
O2 H2B Cl2 2_666 0.83(2) 2.35(3) 3.141(3) 162(6) y
O3 H3A Cl3 1_556 0.84(2) 2.30(2) 3.147(3) 176(6) y
O3 H3B O1 2_557 0.83(2) 2.04(2) 2.860(4) 172(6) y
O4 H4A O3 2_657 0.84(2) 2.23(2) 3.050(5) 167(6) y
O4 H4A Cl1 2_657 0.84(2) 2.94(6) 3.364(3) 114(5) n
O4 H4B Cl3 2_666 0.83(2) 2.53(3) 3.315(3) 157(6) y
O5 H5A Cl3 2_656 0.84(2) 2.50(4) 3.247(3) 149(6) y
O5 H5B Cl2 . 0.83(2) 2.53(3) 3.284(3) 153(6) y
O6 H6A Cl3 . 0.85(2) 2.30(3) 3.128(3) 166(6) y
O6 H6B O6 2_666 0.83(2) 2.489(12) 2.993(6) 120.1(11) y
O6 H6B Cl2 . 0.83(2) 2.44(2) 3.174(3) 147.7(10) y
O7 H7A Cl2 2_666 0.84(2) 2.62(3) 3.426(4) 161(6) n
O7 H7B Cl3 1_556 0.84(2) 2.43(2) 3.252(4) 170(6) y
